data_7229280
loop_
_publ_author_name
'Zhou, Xia'
'Peng, Jun-Ling'
'Liu, Ze-Yu'
'Wen, Cai-Ying'
'Wang, Xing-Hao'
'Wu, Jian-Zhong'
'Ou, Yong-Cong'

_publ_section_title
;
 Tuning structure and Zn(II) sensing of lanthanide complexes with two
 phenylimidazophenanthrolines by acetonitrile hydrolysis
;
_journal_name_full CrystEngComm
_journal_paper_doi 10.1039/C7CE01576C
_journal_year 2017
_chemical_formula_moiety 'C50 H42 N8 O12 Sm2'
_chemical_formula_sum 'C50 H42 N8 O12 Sm2'
_chemical_formula_weight 1247.64
_chemical_name_systematic
; 
 ? 
;
_space_group_IT_number 2
_symmetry_cell_setting triclinic
_symmetry_space_group_name_Hall '-P 1'
_symmetry_space_group_name_H-M 'P -1'
_atom_sites_solution_hydrogens geom
_atom_sites_solution_primary direct
_atom_sites_solution_secondary difmap
_audit_creation_method SHELXL-97
_audit_update_record
;
2017-08-19 deposited with the CCDC.
2017-10-03 downloaded from the CCDC.
;
_cell_angle_alpha 92.386(3)
_cell_angle_beta 110.825(2)
_cell_angle_gamma 110.486(3)
_cell_formula_units_Z 1
_cell_length_a 9.8132(17)
_cell_length_b 10.4297(19)
_cell_length_c 13.608(2)
_cell_measurement_reflns_used 4359
_cell_measurement_temperature 296(2)
_cell_measurement_theta_max 27.8
_cell_measurement_theta_min 2.41
_cell_volume 1197.3(4)
_computing_cell_refinement 'Bruker SAINT'
_computing_data_collection 'Bruker APEX2'
_computing_data_reduction 'Bruker SAINT'
_computing_molecular_graphics 'Bruker SHELXTL'
_computing_publication_material 'Bruker SHELXTL'
_computing_structure_refinement 'SHELXL-97 (Sheldrick, 2008)'
_computing_structure_solution 'SHELXS-97 (Sheldrick, 2008)'
_diffrn_ambient_temperature 296(2)
_diffrn_measured_fraction_theta_full 0.985
_diffrn_measured_fraction_theta_max 0.985
_diffrn_measurement_device_type 'Bruker APEX-II CCD'
_diffrn_measurement_method '\f and \w scans'
_diffrn_radiation_monochromator graphite
_diffrn_radiation_source 'fine-focus sealed tube'
_diffrn_radiation_type MoK\a
_diffrn_radiation_wavelength 0.71073
_diffrn_reflns_av_R_equivalents 0.0156
_diffrn_reflns_av_sigmaI/netI 0.0293
_diffrn_reflns_limit_h_max 11
_diffrn_reflns_limit_h_min -10
_diffrn_reflns_limit_k_max 12
_diffrn_reflns_limit_k_min -12
_diffrn_reflns_limit_l_max 10
_diffrn_reflns_limit_l_min -16
_diffrn_reflns_number 6273
_diffrn_reflns_theta_full 25.50
_diffrn_reflns_theta_max 25.50
_diffrn_reflns_theta_min 1.63
_exptl_absorpt_coefficient_mu 2.501
_exptl_absorpt_correction_T_max 0.184
_exptl_absorpt_correction_T_min 0.123
_exptl_absorpt_correction_type multi-scan
_exptl_absorpt_process_details 'SADABS (Sheldrick, 2008)'
_exptl_crystal_colour yellow
_exptl_crystal_density_diffrn 1.730
_exptl_crystal_density_method 'not measured'
_exptl_crystal_description block
_exptl_crystal_F_000 618
_exptl_crystal_size_max 0.14
_exptl_crystal_size_mid 0.11
_exptl_crystal_size_min 0.10
_refine_diff_density_max 1.746
_refine_diff_density_min -0.701
_refine_diff_density_rms 0.104
_refine_ls_extinction_method none
_refine_ls_goodness_of_fit_ref 1.048
_refine_ls_hydrogen_treatment constr
_refine_ls_matrix_type full
_refine_ls_number_parameters 328
_refine_ls_number_reflns 4394
_refine_ls_number_restraints 0
_refine_ls_restrained_S_all 1.048
_refine_ls_R_factor_all 0.0356
_refine_ls_R_factor_gt 0.0328
_refine_ls_shift/su_max 0.000
_refine_ls_shift/su_mean 0.000
_refine_ls_structure_factor_coef Fsqd
_refine_ls_weighting_details 'calc w=1/[\s^2^(Fo^2^)+(0.0524P)^2^+1.0913P] where P=(Fo^2^+2Fc^2^)/3'
_refine_ls_weighting_scheme calc
_refine_ls_wR_factor_gt 0.0836
_refine_ls_wR_factor_ref 0.0865
_reflns_number_gt 4064
_reflns_number_total 4459
_reflns_threshold_expression >2sigma(I)
_cod_data_source_file c7ce01576c2.cif
_cod_data_source_block h
_cod_database_code 7229280

loop_
_symmetry_equiv_pos_as_xyz
'x, y, z'
'-x, -y, -z'

loop_
_atom_site_label
_atom_site_type_symbol
_atom_site_fract_x
_atom_site_fract_y
_atom_site_fract_z
_atom_site_U_iso_or_equiv
_atom_site_adp_type
_atom_site_occupancy
_atom_site_symmetry_multiplicity
_atom_site_calc_flag
_atom_site_refinement_flags
C1 C 0.1992(5) 0.4367(5) 0.3729(3) 0.0462(10) Uani 1 1 d .
H1 H 0.1261 0.4781 0.3518 0.055 Uiso 1 1 calc R
C2 C 0.2383(6) 0.4027(5) 0.4739(3) 0.0482(10) Uani 1 1 d .
H2 H 0.1918 0.4203 0.5188 0.058 Uiso 1 1 calc R
C3 C 0.3467(5) 0.3429(5) 0.5061(3) 0.0446(10) Uani 1 1 d .
H3 H 0.3762 0.3209 0.5740 0.054 Uiso 1 1 calc R
C4 C 0.4127(5) 0.3150(4) 0.4367(3) 0.0386(9) Uani 1 1 d .
C5 C 0.5243(5) 0.2516(4) 0.4594(3) 0.0393(9) Uani 1 1 d .
C6 C 0.5838(5) 0.2230(4) 0.3880(3) 0.0406(9) Uani 1 1 d .
C7 C 0.5399(5) 0.2613(4) 0.2851(3) 0.0411(9) Uani 1 1 d .
C8 C 0.6008(6) 0.2404(5) 0.2102(3) 0.0497(11) Uani 1 1 d .
H8 H 0.6739 0.1988 0.2253 0.060 Uiso 1 1 calc R
C9 C 0.5515(6) 0.2820(5) 0.1144(4) 0.0546(12) Uani 1 1 d .
H9 H 0.5904 0.2690 0.0633 0.065 Uiso 1 1 calc R
C10 C 0.4427(6) 0.3440(5) 0.0943(3) 0.0493(11) Uani 1 1 d .
H10 H 0.4093 0.3707 0.0284 0.059 Uiso 1 1 calc R
C11 C 0.4312(5) 0.3260(4) 0.2591(3) 0.0384(9) Uani 1 1 d .
C12 C 0.3653(5) 0.3524(4) 0.3349(3) 0.0357(8) Uani 1 1 d .
C13 C 0.6885(5) 0.1491(4) 0.5275(3) 0.0413(9) Uani 1 1 d .
C14 C 0.7808(5) 0.0844(4) 0.6025(3) 0.0421(9) Uani 1 1 d .
C15 C 0.7854(6) 0.0796(6) 0.7050(4) 0.0589(13) Uani 1 1 d .
H15 H 0.7288 0.1193 0.7290 0.071 Uiso 1 1 calc R
C16 C 0.8729(7) 0.0165(7) 0.7714(4) 0.0680(15) Uani 1 1 d .
H16 H 0.8748 0.0135 0.8400 0.082 Uiso 1 1 calc R
C17 C 0.9578(6) -0.0424(6) 0.7376(4) 0.0576(12) Uani 1 1 d .
H17 H 1.0180 -0.0840 0.7834 0.069 Uiso 1 1 calc R
C18 C 0.9529(6) -0.0391(5) 0.6369(4) 0.0545(11) Uani 1 1 d .
H18 H 1.0090 -0.0798 0.6132 0.065 Uiso 1 1 calc R
C19 C 0.8655(6) 0.0238(5) 0.5695(4) 0.0512(11) Uani 1 1 d .
H19 H 0.8636 0.0256 0.5008 0.061 Uiso 1 1 calc R
C20 C -0.1051(6) 0.2378(4) 0.0199(3) 0.0447(10) Uani 1 1 d .
C21 C -0.2502(6) 0.1053(5) -0.0171(4) 0.0611(13) Uani 1 1 d .
H21A H -0.2206 0.0272 -0.0204 0.092 Uiso 1 1 calc R
H21B H -0.3219 0.1052 -0.0869 0.092 Uiso 1 1 calc R
H21C H -0.3010 0.0987 0.0322 0.092 Uiso 1 1 calc R
C22 C 0.0957(5) 0.4220(5) -0.1537(3) 0.0433(9) Uani 1 1 d .
C23 C 0.1493(6) 0.3819(6) -0.2359(4) 0.0581(12) Uani 1 1 d .
H23A H 0.2619 0.4082 -0.2044 0.087 Uiso 1 1 calc R
H23B H 0.1226 0.4289 -0.2947 0.087 Uiso 1 1 calc R
H23C H 0.0978 0.2830 -0.2614 0.087 Uiso 1 1 calc R
C24 C 0.4799(5) 0.7320(5) 0.1981(3) 0.0421(9) Uani 1 1 d .
C25 C 0.6247(6) 0.8631(6) 0.2383(5) 0.0650(14) Uani 1 1 d .
H25A H 0.7096 0.8477 0.2918 0.098 Uiso 1 1 calc R
H25B H 0.6039 0.9350 0.2692 0.098 Uiso 1 1 calc R
H25C H 0.6541 0.8914 0.1801 0.098 Uiso 1 1 calc R
N1 N 0.2605(4) 0.4134(4) 0.3048(3) 0.0413(8) Uani 1 1 d .
N2 N 0.3834(4) 0.3672(4) 0.1638(3) 0.0422(8) Uani 1 1 d .
N3 N 0.5928(4) 0.2037(4) 0.5491(2) 0.0406(8) Uani 1 1 d .
H3N H 0.5779 0.2076 0.6075 0.049 Uiso 1 1 calc R
N4 N 0.6860(5) 0.1592(4) 0.4305(3) 0.0468(8) Uani 1 1 d .
O1 O 0.4441(4) 0.6536(3) 0.1136(2) 0.0507(7) Uani 1 1 d .
O2 O 0.3945(4) 0.7014(3) 0.2514(2) 0.0482(7) Uani 1 1 d .
O5 O 0.1721(4) 0.4200(3) -0.0580(2) 0.0488(7) Uani 1 1 d .
O6 O 0.0215(4) 0.5438(4) 0.1855(2) 0.0507(8) Uani 1 1 d .
O7 O 0.0219(4) 0.2423(3) 0.0876(3) 0.0598(9) Uani 1 1 d .
O8 O -0.1151(4) 0.3446(3) -0.0170(2) 0.0483(7) Uani 1 1 d .
Sm1 Sm 0.18713(2) 0.49004(2) 0.114553(14) 0.03764(10) Uani 1 1 d .

loop_
_atom_site_aniso_label
_atom_site_aniso_U_11
_atom_site_aniso_U_22
_atom_site_aniso_U_33
_atom_site_aniso_U_23
_atom_site_aniso_U_13
_atom_site_aniso_U_12
C1 0.051(2) 0.055(3) 0.039(2) 0.0134(19) 0.0168(19) 0.029(2)
C2 0.055(3) 0.060(3) 0.035(2) 0.0096(19) 0.0177(19) 0.028(2)
C3 0.048(2) 0.056(3) 0.030(2) 0.0123(18) 0.0136(17) 0.022(2)
C4 0.042(2) 0.042(2) 0.0265(18) 0.0060(15) 0.0089(16) 0.0146(18)
C5 0.044(2) 0.039(2) 0.0258(18) 0.0076(15) 0.0071(16) 0.0134(18)
C6 0.046(2) 0.043(2) 0.032(2) 0.0070(16) 0.0124(17) 0.0192(19)
C7 0.049(2) 0.046(2) 0.0282(19) 0.0099(16) 0.0126(17) 0.021(2)
C8 0.063(3) 0.058(3) 0.038(2) 0.0151(19) 0.021(2) 0.035(2)
C9 0.073(3) 0.069(3) 0.036(2) 0.018(2) 0.027(2) 0.038(3)
C10 0.062(3) 0.062(3) 0.031(2) 0.0167(19) 0.0182(19) 0.032(2)
C11 0.041(2) 0.039(2) 0.0281(19) 0.0084(15) 0.0082(16) 0.0133(18)
C12 0.035(2) 0.036(2) 0.0288(18) 0.0070(15) 0.0078(15) 0.0108(17)
C13 0.045(2) 0.041(2) 0.033(2) 0.0079(16) 0.0095(17) 0.0171(19)
C14 0.041(2) 0.043(2) 0.035(2) 0.0093(17) 0.0087(17) 0.0148(19)
C15 0.068(3) 0.081(4) 0.042(2) 0.024(2) 0.022(2) 0.044(3)
C16 0.079(4) 0.096(4) 0.046(3) 0.036(3) 0.026(3) 0.050(3)
C17 0.051(3) 0.065(3) 0.058(3) 0.029(2) 0.015(2) 0.027(2)
C18 0.051(3) 0.058(3) 0.057(3) 0.017(2) 0.017(2) 0.028(2)
C19 0.055(3) 0.056(3) 0.044(2) 0.014(2) 0.018(2) 0.025(2)
C20 0.057(3) 0.039(2) 0.034(2) 0.0096(17) 0.0149(19) 0.017(2)
C21 0.057(3) 0.048(3) 0.061(3) 0.007(2) 0.015(2) 0.012(2)
C22 0.048(2) 0.046(2) 0.032(2) 0.0051(17) 0.0110(17) 0.019(2)
C23 0.053(3) 0.078(3) 0.039(2) 0.000(2) 0.014(2) 0.026(3)
C24 0.044(2) 0.046(2) 0.034(2) 0.0097(17) 0.0100(17) 0.0202(19)
C25 0.053(3) 0.059(3) 0.067(3) 0.000(3) 0.023(3) 0.007(2)
N1 0.0442(19) 0.0450(19) 0.0301(16) 0.0087(14) 0.0085(14) 0.0186(16)
N2 0.045(2) 0.050(2) 0.0306(17) 0.0130(14) 0.0119(14) 0.0210(17)
N3 0.0455(19) 0.048(2) 0.0255(16) 0.0093(14) 0.0088(14) 0.0200(16)
N4 0.060(2) 0.052(2) 0.0350(18) 0.0149(15) 0.0169(16) 0.0302(19)
O1 0.0553(19) 0.0575(19) 0.0373(16) 0.0040(14) 0.0206(14) 0.0181(16)
O2 0.0488(17) 0.0592(19) 0.0307(14) 0.0050(13) 0.0141(13) 0.0166(15)
O5 0.0544(18) 0.0581(19) 0.0303(15) 0.0071(13) 0.0078(13) 0.0272(16)
O6 0.0524(18) 0.072(2) 0.0329(15) 0.0154(14) 0.0139(13) 0.0332(17)
O7 0.057(2) 0.0526(19) 0.0495(19) 0.0210(15) 0.0008(15) 0.0179(16)
O8 0.0579(19) 0.0484(17) 0.0377(15) 0.0143(13) 0.0134(13) 0.0246(15)
Sm1 0.04149(14) 0.04264(14) 0.02496(13) 0.00903(8) 0.00733(9) 0.01772(10)

loop_
_atom_type_symbol
_atom_type_description
_atom_type_scat_dispersion_real
_atom_type_scat_dispersion_imag
_atom_type_scat_source
C C 0.0033 0.0016 'International Tables Vol C Tables 4.2.6.8 and 6.1.1.4'
H H 0.0000 0.0000 'International Tables Vol C Tables 4.2.6.8 and 6.1.1.4'
N N 0.0061 0.0033 'International Tables Vol C Tables 4.2.6.8 and 6.1.1.4'
O O 0.0106 0.0060 'International Tables Vol C Tables 4.2.6.8 and 6.1.1.4'
Sm Sm -0.1638 3.4418 'International Tables Vol C Tables 4.2.6.8 and 6.1.1.4'

loop_
_geom_angle_atom_site_label_1
_geom_angle_atom_site_label_2
_geom_angle_atom_site_label_3
_geom_angle
_geom_angle_site_symmetry_1
_geom_angle_site_symmetry_3
N1 C1 C2 123.5(4) . .
C3 C2 C1 118.7(4) . .
C2 C3 C4 119.7(4) . .
C3 C4 C12 117.8(4) . .
C3 C4 C5 125.4(4) . .
C12 C4 C5 116.8(4) . .
C6 C5 N3 105.3(4) . .
C6 C5 C4 123.7(4) . .
N3 C5 C4 131.0(4) . .
N4 C6 C5 110.9(4) . .
N4 C6 C7 128.2(4) . .
C5 C6 C7 120.9(4) . .
C8 C7 C11 118.5(4) . .
C8 C7 C6 123.9(4) . .
C11 C7 C6 117.7(4) . .
C9 C8 C7 119.0(4) . .
C8 C9 C10 119.2(4) . .
N2 C10 C9 123.7(4) . .
N2 C11 C7 122.0(4) . .
N2 C11 C12 117.2(3) . .
C7 C11 C12 120.8(3) . .
N1 C12 C4 121.9(4) . .
N1 C12 C11 117.9(3) . .
C4 C12 C11 120.1(3) . .
N4 C13 N3 112.0(3) . .
N4 C13 C14 124.2(4) . .
N3 C13 C14 123.8(4) . .
C19 C14 C15 118.2(4) . .
C19 C14 C13 118.9(4) . .
C15 C14 C13 122.9(4) . .
C16 C15 C14 120.3(5) . .
C15 C16 C17 120.8(5) . .
C18 C17 C16 119.3(4) . .
C17 C18 C19 120.5(5) . .
C18 C19 C14 120.9(4) . .
O7 C20 O8 120.9(4) . .
O7 C20 C21 120.1(4) . .
O8 C20 C21 119.0(4) . .
O5 C22 O6 125.0(4) . 2_565
O5 C22 C23 117.4(4) . .
O6 C22 C23 117.6(4) 2_565 .
O1 C24 O2 120.6(4) . .
O1 C24 C25 120.5(4) . .
O2 C24 C25 118.9(4) . .
C1 N1 C12 118.3(3) . .
C1 N1 Sm1 121.8(3) . .
C12 N1 Sm1 119.9(3) . .
C10 N2 C11 117.7(4) . .
C10 N2 Sm1 119.5(3) . .
C11 N2 Sm1 122.9(3) . .
C13 N3 C5 106.8(3) . .
C13 N4 C6 104.9(4) . .
C24 O1 Sm1 94.1(3) . .
C24 O2 Sm1 93.6(2) . .
C22 O5 Sm1 138.7(3) . .
C22 O6 Sm1 138.2(3) 2_565 .
C20 O7 Sm1 100.1(3) . .
C20 O8 Sm1 167.5(3) . 2_565
C20 O8 Sm1 88.9(3) . .
Sm1 O8 Sm1 103.38(11) 2_565 .
O6 Sm1 O5 136.24(10) . .
O6 Sm1 O8 75.63(11) . 2_565
O5 Sm1 O8 76.19(10) . 2_565
O6 Sm1 O7 88.62(12) . .
O5 Sm1 O7 82.06(12) . .
O8 Sm1 O7 126.56(10) 2_565 .
O6 Sm1 O1 127.63(11) . .
O5 Sm1 O1 76.19(10) . .
O8 Sm1 O1 76.76(11) 2_565 .
O7 Sm1 O1 142.88(12) . .
O6 Sm1 O2 81.99(11) . .
O5 Sm1 O2 127.07(11) . .
O8 Sm1 O2 83.94(10) 2_565 .
O7 Sm1 O2 144.67(10) . .
O1 Sm1 O2 51.47(10) . .
O6 Sm1 N2 138.03(10) . .
O5 Sm1 N2 80.19(10) . .
O8 Sm1 N2 144.44(11) 2_565 .
O7 Sm1 N2 74.93(11) . .
O1 Sm1 N2 72.01(11) . .
O2 Sm1 N2 89.61(11) . .
O6 Sm1 N1 76.17(10) . .
O5 Sm1 N1 138.44(10) . .
O8 Sm1 N1 145.32(10) 2_565 .
O7 Sm1 N1 72.19(10) . .
O1 Sm1 N1 105.71(10) . .
O2 Sm1 N1 72.50(10) . .
N2 Sm1 N1 62.14(10) . .
O6 Sm1 O8 71.12(10) . .
O5 Sm1 O8 70.23(10) . .
O8 Sm1 O8 76.62(11) 2_565 .
O7 Sm1 O8 50.05(9) . .
O1 Sm1 O8 141.08(9) . .
O2 Sm1 O8 149.90(10) . .
N2 Sm1 O8 119.42(10) . .
N1 Sm1 O8 112.36(10) . .
O6 Sm1 Sm1 68.48(7) . 2_565
O5 Sm1 Sm1 68.22(7) . 2_565
O8 Sm1 Sm1 41.05(8) 2_565 2_565
O7 Sm1 Sm1 85.57(7) . 2_565
O1 Sm1 Sm1 112.85(7) . 2_565
O2 Sm1 Sm1 121.39(7) . 2_565
N2 Sm1 Sm1 144.88(8) . 2_565
N1 Sm1 Sm1 138.46(8) . 2_565
O8 Sm1 Sm1 35.57(6) . 2_565

loop_
_geom_bond_atom_site_label_1
_geom_bond_atom_site_label_2
_geom_bond_distance
_geom_bond_site_symmetry_2
C1 N1 1.326(5) .
C1 C2 1.386(6) .
C2 C3 1.367(6) .
C3 C4 1.393(6) .
C4 C12 1.414(5) .
C4 C5 1.419(6) .
C5 C6 1.369(6) .
C5 N3 1.375(5) .
C6 N4 1.368(5) .
C6 C7 1.430(5) .
C7 C8 1.395(6) .
C7 C11 1.405(6) .
C8 C9 1.367(6) .
C9 C10 1.386(7) .
C10 N2 1.327(6) .
C11 N2 1.357(5) .
C11 C12 1.460(6) .
C12 N1 1.347(5) .
C13 N4 1.320(5) .
C13 N3 1.360(5) .
C13 C14 1.464(6) .
C14 C19 1.379(6) .
C14 C15 1.384(6) .
C15 C16 1.371(7) .
C16 C17 1.375(7) .
C17 C18 1.357(7) .
C18 C19 1.376(6) .
C20 O7 1.242(6) .
C20 O8 1.261(5) .
C20 C21 1.499(7) .
C22 O5 1.255(5) .
C22 O6 1.259(5) 2_565
C22 C23 1.495(6) .
C24 O1 1.244(5) .
C24 O2 1.263(5) .
C24 C25 1.488(7) .
N1 Sm1 2.667(3) .
N2 Sm1 2.585(3) .
O1 Sm1 2.507(3) .
O2 Sm1 2.508(3) .
O5 Sm1 2.367(3) .
O6 C22 1.259(5) 2_565
O6 Sm1 2.366(3) .
O7 Sm1 2.450(3) .
O8 Sm1 2.369(3) 2_565
O8 Sm1 2.674(3) .
Sm1 O8 2.369(3) 2_565
Sm1 Sm1 3.9621(6) 2_565

loop_
_geom_hbond_atom_site_label_D
_geom_hbond_atom_site_label_H
_geom_hbond_atom_site_label_A
_geom_hbond_distance_DH
_geom_hbond_distance_HA
_geom_hbond_distance_DA
_geom_hbond_angle_DHA
_geom_hbond_site_symmetry_A
N3 H3N O2 0.86 1.99 2.796(4) 155.7 2_666
